data_4070742
loop_
_publ_author_name
'Braunschweig, Holger'
'Leech, Ralph'
'Rais, Daniela'
'Radacki, Krzysztof'
'Uttinger, Katharina'

_publ_section_title
;
 Conversion oftrans-Bromoboryl Platinum Complexes into theircis-Analogues
 upon Treatment with Chelating Bisphosphines
;
_journal_issue 3
_journal_name_full Organometallics
_journal_page_first 418
_journal_paper_doi 10.1021/om700976t
_journal_volume 27
_journal_year 2008
_chemical_formula_moiety '    C35 H59 B Br2 P2 Pt, 2.5(C6 H6)'
_chemical_formula_sum 'C50 H74 B Br2 P2 Pt'
_chemical_formula_weight 1102.75
_chemical_name_common
;
?
;
_chemical_name_systematic
; 
?
;
_space_group_IT_number 2
_symmetry_cell_setting triclinic
_symmetry_space_group_name_Hall '-P 1'
_symmetry_space_group_name_H-M 'P -1'
_atom_sites_solution_hydrogens geom
_atom_sites_solution_primary direct
_atom_sites_solution_secondary difmap
_audit_creation_method SHELXL-97
_cell_angle_alpha 78.295(2)
_cell_angle_beta 81.914(2)
_cell_angle_gamma 76.596(2)
_cell_formula_units_Z 2
_cell_length_a 8.6839(3)
_cell_length_b 16.0549(5)
_cell_length_c 17.7870(6)
_cell_measurement_reflns_used 9226
_cell_measurement_temperature 100(2)
_cell_measurement_theta_max 0.00
_cell_measurement_theta_min 0.00
_cell_volume 2350.69(14)
_computing_cell_refinement 'Saint+ ver. 7.12A (Bruker AXS)'
_computing_data_collection 'APEX2 ver. 1.0-27 (Bruker AXS)'
_computing_data_reduction 'Saint+ ver. 7.12A (Bruker AXS)'
_computing_molecular_graphics 'XP ver. 5.1 (Bruker AXS, 1998)'
_computing_publication_material 'SHELXL-97 (Sheldrick, 1997)'
_computing_structure_refinement 'SHELXL-97 (Sheldrick, 1997)'
_computing_structure_solution 'SHELXS-97 (Sheldrick, 1990)'
_diffrn_ambient_temperature 100(2)
_diffrn_measured_fraction_theta_full 0.998
_diffrn_measured_fraction_theta_max 0.769
_diffrn_measurement_device_type 'CCD area detector'
_diffrn_measurement_method 'phi and omega scans'
_diffrn_radiation_monochromator 'multi-layer mirror'
_diffrn_radiation_source 'rotating anode'
_diffrn_radiation_type MoK\a
_diffrn_radiation_wavelength 0.71073
_diffrn_reflns_av_R_equivalents 0.0551
_diffrn_reflns_av_sigmaI/netI 0.0299
_diffrn_reflns_limit_h_max 12
_diffrn_reflns_limit_h_min -12
_diffrn_reflns_limit_k_max 24
_diffrn_reflns_limit_k_min -22
_diffrn_reflns_limit_l_max 23
_diffrn_reflns_limit_l_min -26
_diffrn_reflns_number 150694
_diffrn_reflns_theta_full 26.00
_diffrn_reflns_theta_max 32.94
_diffrn_reflns_theta_min 1.61
_exptl_absorpt_coefficient_mu 4.786
_exptl_absorpt_correction_T_max 0.74
_exptl_absorpt_correction_T_min 0.46
_exptl_absorpt_correction_type numerical
_exptl_absorpt_process_details 'Sadabs 2004/1 (Brucker Nonius 2004)'
_exptl_crystal_colour colourless
_exptl_crystal_density_diffrn 1.558
_exptl_crystal_density_method 'not measured'
_exptl_crystal_description needle
_exptl_crystal_F_000 1114
_exptl_crystal_size_max 0.18
_exptl_crystal_size_mid 0.07
_exptl_crystal_size_min 0.07
_refine_diff_density_max 2.542
_refine_diff_density_min -2.282
_refine_diff_density_rms 0.208
_refine_ls_extinction_method none
_refine_ls_goodness_of_fit_ref 1.127
_refine_ls_hydrogen_treatment constr
_refine_ls_matrix_type full
_refine_ls_number_parameters 508
_refine_ls_number_reflns 13550
_refine_ls_number_restraints 0
_refine_ls_restrained_S_all 1.127
_refine_ls_R_factor_all 0.0442
_refine_ls_R_factor_gt 0.0368
_refine_ls_shift/su_max 0.002
_refine_ls_shift/su_mean 0.000
_refine_ls_structure_factor_coef Fsqd
_refine_ls_weighting_details 'calc w=1/[\s^2^(Fo^2^)+(0.0450P)^2^+7.2464P] where P=(Fo^2^+2Fc^2^)/3'
_refine_ls_weighting_scheme calc
_refine_ls_wR_factor_gt 0.0955
_refine_ls_wR_factor_ref 0.1021
_reflns_number_gt 12155
_reflns_number_total 13550
_reflns_threshold_expression >2sigma(I)
_cod_data_source_file om700976t-file005.cif
_cod_data_source_block kr215
_cod_depositor_comments
;
The following automatic conversions were performed:

'_symmetry_cell_setting' value 'Triclinic' changed to 'triclinic'
according to /home/saulius/struct/CIF-dictionaries/cif_core.dic
dictionary named 'cif_core.dic' version 2.4.1 from 2010-06-29.

Automatic conversion script
Id: cif_fix_values 1715 2011-07-08 13:25:40Z adriana 
;
_cod_original_sg_symbol_Hall '-P 1 '
_cod_original_sg_symbol_H-M P-1
_cod_database_code 4070742

loop_
_symmetry_equiv_pos_as_xyz
'x, y, z'
'-x, -y, -z'

loop_
_atom_site_label
_atom_site_type_symbol
_atom_site_fract_x
_atom_site_fract_y
_atom_site_fract_z
_atom_site_U_iso_or_equiv
_atom_site_adp_type
_atom_site_occupancy
_atom_site_symmetry_multiplicity
_atom_site_calc_flag
_atom_site_refinement_flags
Pt1 Pt -0.058392(15) 0.258353(9) 0.736493(7) 0.02063(5) Uani 1 1 d .
Br1 Br -0.31941(5) 0.31348(3) 0.59835(2) 0.02945(9) Uani 1 1 d .
P1 P 0.07194(12) 0.30186(7) 0.82535(5) 0.0246(2) Uani 1 1 d .
B1 B -0.1857(4) 0.2158(3) 0.6625(2) 0.0210(8) Uani 1 1 d .
C1 C -0.1951(4) 0.1223(3) 0.6608(2) 0.0252(8) Uani 1 1 d .
P2 P 0.18107(11) 0.21388(7) 0.67741(5) 0.02146(18) Uani 1 1 d .
Br2 Br -0.32186(4) 0.32061(3) 0.80128(2) 0.03044(9) Uani 1 1 d .
C2 C -0.1773(5) 0.0899(3) 0.5905(2) 0.0271(8) Uani 1 1 d .
C3 C -0.1648(5) 0.0013(3) 0.5921(2) 0.0296(8) Uani 1 1 d .
H3A H -0.1487 -0.0193 0.5445 0.036 Uiso 1 1 calc R
C4 C -0.1750(5) -0.0578(3) 0.6601(3) 0.0315(9) Uani 1 1 d .
C5 C -0.2007(5) -0.0255(3) 0.7286(2) 0.0307(9) Uani 1 1 d .
H5A H -0.2114 -0.0646 0.7759 0.037 Uiso 1 1 calc R
C6 C -0.2113(5) 0.0618(3) 0.7306(2) 0.0279(8) Uani 1 1 d .
C7 C -0.1725(5) 0.1467(3) 0.5116(2) 0.0321(9) Uani 1 1 d .
H7A H -0.1347 0.1100 0.4722 0.048 Uiso 1 1 calc R
H7B H -0.1002 0.1861 0.5090 0.048 Uiso 1 1 calc R
H7C H -0.2795 0.1808 0.5025 0.048 Uiso 1 1 calc R
C8 C -0.1602(6) -0.1530(3) 0.6598(3) 0.0396(10) Uani 1 1 d .
H8A H -0.0830 -0.1704 0.6171 0.059 Uiso 1 1 calc R
H8B H -0.2639 -0.1636 0.6534 0.059 Uiso 1 1 calc R
H8C H -0.1240 -0.1871 0.7087 0.059 Uiso 1 1 calc R
C9 C -0.2423(5) 0.0893(3) 0.8078(2) 0.0321(9) Uani 1 1 d .
H9A H -0.2580 0.0395 0.8480 0.048 Uiso 1 1 calc R
H9B H -0.3381 0.1358 0.8086 0.048 Uiso 1 1 calc R
H9C H -0.1513 0.1108 0.8174 0.048 Uiso 1 1 calc R
C11 C 0.2823(5) 0.2903(3) 0.7874(2) 0.0278(8) Uani 1 1 d .
H11A H 0.2995 0.3461 0.7555 0.033 Uiso 1 1 calc R
H11B H 0.3488 0.2766 0.8310 0.033 Uiso 1 1 calc R
C12 C 0.3344(4) 0.2181(3) 0.7384(2) 0.0246(7) Uani 1 1 d .
H12A H 0.3608 0.1613 0.7731 0.030 Uiso 1 1 calc R
H12B H 0.4321 0.2274 0.7048 0.030 Uiso 1 1 calc R
C20 C 0.0772(5) 0.2390(3) 0.9250(2) 0.0295(9) Uani 1 1 d .
H20A H 0.1604 0.2555 0.9492 0.035 Uiso 1 1 calc R
C21 C 0.1246(6) 0.1409(3) 0.9265(2) 0.0351(10) Uani 1 1 d .
H21A H 0.2302 0.1268 0.8973 0.042 Uiso 1 1 calc R
H21B H 0.0467 0.1227 0.9010 0.042 Uiso 1 1 calc R
C22 C 0.1309(6) 0.0906(3) 1.0094(3) 0.0383(10) Uani 1 1 d .
H22A H 0.1561 0.0274 1.0087 0.046 Uiso 1 1 calc R
H22B H 0.2169 0.1041 1.0330 0.046 Uiso 1 1 calc R
C23 C -0.0263(6) 0.1138(4) 1.0582(3) 0.0423(12) Uani 1 1 d .
H23A H -0.1102 0.0945 1.0379 0.051 Uiso 1 1 calc R
H23B H -0.0161 0.0829 1.1119 0.051 Uiso 1 1 calc R
C24 C -0.0735(7) 0.2103(4) 1.0571(3) 0.0454(12) Uani 1 1 d .
H24A H 0.0044 0.2284 1.0827 0.054 Uiso 1 1 calc R
H24B H -0.1790 0.2240 1.0866 0.054 Uiso 1 1 calc R
C25 C -0.0809(6) 0.2614(3) 0.9745(2) 0.0366(10) Uani 1 1 d .
H25A H -0.1667 0.2479 0.9509 0.044 Uiso 1 1 calc R
H25B H -0.1067 0.3245 0.9758 0.044 Uiso 1 1 calc R
C30 C 0.0034(5) 0.4157(3) 0.8380(2) 0.0281(8) Uani 1 1 d .
H30A H -0.1058 0.4202 0.8659 0.034 Uiso 1 1 calc R
C31 C 0.1020(6) 0.4468(3) 0.8878(3) 0.0362(10) Uani 1 1 d .
H31A H 0.1098 0.4073 0.9382 0.043 Uiso 1 1 calc R
H31B H 0.2110 0.4455 0.8619 0.043 Uiso 1 1 calc R
C32 C 0.0252(7) 0.5390(3) 0.9003(3) 0.0410(11) Uani 1 1 d .
H32A H 0.0927 0.5591 0.9304 0.049 Uiso 1 1 calc R
H32B H -0.0798 0.5392 0.9305 0.049 Uiso 1 1 calc R
C33 C 0.0037(7) 0.6015(3) 0.8235(3) 0.0426(11) Uani 1 1 d .
H33A H -0.0523 0.6600 0.8334 0.051 Uiso 1 1 calc R
H33B H 0.1093 0.6064 0.7958 0.051 Uiso 1 1 calc R
C34 C -0.0906(7) 0.5701(3) 0.7739(3) 0.0435(11) Uani 1 1 d .
H34A H -0.0980 0.6101 0.7236 0.052 Uiso 1 1 calc R
H34B H -0.1999 0.5713 0.7993 0.052 Uiso 1 1 calc R
C35 C -0.0151(6) 0.4785(3) 0.7603(2) 0.0344(9) Uani 1 1 d .
H35A H 0.0905 0.4779 0.7307 0.041 Uiso 1 1 calc R
H35B H -0.0826 0.4591 0.7296 0.041 Uiso 1 1 calc R
C40 C 0.2342(4) 0.2813(3) 0.5841(2) 0.0243(7) Uani 1 1 d .
H40A H 0.3512 0.2617 0.5709 0.029 Uiso 1 1 calc R
C41 C 0.2041(5) 0.3781(3) 0.5895(2) 0.0311(9) Uani 1 1 d .
H41A H 0.2643 0.3855 0.6301 0.037 Uiso 1 1 calc R
H41B H 0.0896 0.3997 0.6039 0.037 Uiso 1 1 calc R
C42 C 0.2560(6) 0.4313(3) 0.5119(2) 0.0361(10) Uani 1 1 d .
H42A H 0.2300 0.4938 0.5156 0.043 Uiso 1 1 calc R
H42B H 0.3728 0.4139 0.5005 0.043 Uiso 1 1 calc R
C43 C 0.1747(6) 0.4180(3) 0.4461(2) 0.0380(10) Uani 1 1 d .
H43A H 0.2156 0.4505 0.3968 0.046 Uiso 1 1 calc R
H43B H 0.0588 0.4411 0.4545 0.046 Uiso 1 1 calc R
C44 C 0.2055(6) 0.3216(3) 0.4416(2) 0.0361(10) Uani 1 1 d .
H44A H 0.3206 0.3000 0.4285 0.043 Uiso 1 1 calc R
H44B H 0.1478 0.3138 0.4002 0.043 Uiso 1 1 calc R
C45 C 0.1511(5) 0.2685(3) 0.5183(2) 0.0300(8) Uani 1 1 d .
H45A H 0.0345 0.2869 0.5295 0.036 Uiso 1 1 calc R
H45B H 0.1756 0.2061 0.5144 0.036 Uiso 1 1 calc R
C50 C 0.2302(4) 0.1019(3) 0.6584(2) 0.0236(7) Uani 1 1 d .
H50A H 0.1522 0.0983 0.6235 0.028 Uiso 1 1 calc R
C51 C 0.3969(4) 0.0755(3) 0.6167(2) 0.0252(7) Uani 1 1 d .
H51A H 0.4089 0.1172 0.5680 0.030 Uiso 1 1 calc R
H51B H 0.4786 0.0775 0.6495 0.030 Uiso 1 1 calc R
C52 C 0.4223(5) -0.0162(3) 0.5990(2) 0.0290(8) Uani 1 1 d .
H52A H 0.3467 -0.0169 0.5624 0.035 Uiso 1 1 calc R
H52B H 0.5316 -0.0331 0.5741 0.035 Uiso 1 1 calc R
C53 C 0.3979(5) -0.0817(3) 0.6721(3) 0.0323(9) Uani 1 1 d .
H53A H 0.4810 -0.0856 0.7063 0.039 Uiso 1 1 calc R
H53B H 0.4092 -0.1398 0.6585 0.039 Uiso 1 1 calc R
C54 C 0.2345(5) -0.0558(3) 0.7149(3) 0.0328(9) Uani 1 1 d .
H54A H 0.2251 -0.0975 0.7638 0.039 Uiso 1 1 calc R
H54B H 0.1516 -0.0587 0.6831 0.039 Uiso 1 1 calc R
C55 C 0.2069(5) 0.0360(3) 0.7325(2) 0.0275(8) Uani 1 1 d .
H55A H 0.2822 0.0374 0.7689 0.033 Uiso 1 1 calc R
H55B H 0.0975 0.0523 0.7573 0.033 Uiso 1 1 calc R
C60 C 0.5181(10) 0.4477(6) 0.2943(5) 0.090(3) Uani 1 1 d .
H60A H 0.4406 0.4991 0.2803 0.108 Uiso 1 1 calc R
C61 C 0.5403(11) 0.3829(9) 0.2552(6) 0.104(4) Uani 1 1 d .
H61A H 0.4798 0.3898 0.2129 0.124 Uiso 1 1 calc R
C62 C 0.6416(11) 0.3109(6) 0.2726(5) 0.078(2) Uani 1 1 d .
H62A H 0.6551 0.2666 0.2426 0.093 Uiso 1 1 calc R
C63 C 0.7247(8) 0.2980(4) 0.3302(4) 0.067(2) Uani 1 1 d .
H63A H 0.7935 0.2429 0.3431 0.080 Uiso 1 1 calc R
C64 C 0.7178(9) 0.3604(7) 0.3734(4) 0.081(3) Uani 1 1 d .
H64A H 0.7837 0.3513 0.4140 0.097 Uiso 1 1 calc R
C65 C 0.6037(12) 0.4417(5) 0.3536(5) 0.083(3) Uani 1 1 d .
H65A H 0.5902 0.4882 0.3811 0.100 Uiso 1 1 calc R
C70 C 0.5959(10) 0.4364(7) 0.0465(5) 0.089(3) Uani 1 1 d .
H70A H 0.6648 0.3920 0.0772 0.107 Uiso 1 1 calc R
C71 C 0.5127(10) 0.5056(6) 0.0756(5) 0.082(2) Uani 1 1 d .
H71A H 0.5189 0.5094 0.1277 0.099 Uiso 1 1 calc R
C72 C 0.4182(10) 0.5710(7) 0.0299(5) 0.082(2) Uani 1 1 d .
H72A H 0.3621 0.6216 0.0496 0.099 Uiso 1 1 calc R
C80 C 0.5846(8) 0.8044(6) 0.8655(3) 0.067(2) Uani 1 1 d .
H80A H 0.6249 0.7940 0.8150 0.080 Uiso 1 1 calc R
C81 C 0.5175(7) 0.8857(6) 0.8764(4) 0.0646(19) Uani 1 1 d .
H81A H 0.5096 0.9322 0.8336 0.078 Uiso 1 1 calc R
C82 C 0.4600(7) 0.9021(7) 0.9496(4) 0.080(2) Uani 1 1 d .
H82A H 0.4148 0.9597 0.9580 0.096 Uiso 1 1 calc R
C83 C 0.4702(8) 0.8314(9) 1.0109(4) 0.097(4) Uani 1 1 d .
H83A H 0.4266 0.8410 1.0613 0.116 Uiso 1 1 calc R
C84 C 0.5394(8) 0.7516(8) 1.0001(4) 0.088(3) Uani 1 1 d .
H84A H 0.5500 0.7053 1.0431 0.106 Uiso 1 1 calc R
C85 C 0.5959(8) 0.7349(6) 0.9274(4) 0.076(2) Uani 1 1 d .
H85A H 0.6418 0.6772 0.9193 0.091 Uiso 1 1 calc R

loop_
_atom_site_aniso_label
_atom_site_aniso_U_11
_atom_site_aniso_U_22
_atom_site_aniso_U_33
_atom_site_aniso_U_23
_atom_site_aniso_U_13
_atom_site_aniso_U_12
Pt1 0.01505(7) 0.03428(9) 0.01406(7) 0.00092(5) -0.00341(4) -0.01153(5)
Br1 0.02627(19) 0.0374(2) 0.02411(18) 0.00330(15) -0.00937(14) -0.00890(16)
P1 0.0214(4) 0.0411(6) 0.0143(4) 0.0006(4) -0.0035(3) -0.0166(4)
B1 0.0062(15) 0.033(2) 0.0184(17) 0.0077(15) 0.0000(13) -0.0060(14)
C1 0.0197(17) 0.037(2) 0.0200(17) 0.0012(15) -0.0054(13) -0.0114(15)
P2 0.0155(4) 0.0363(5) 0.0128(4) 0.0040(3) -0.0037(3) -0.0118(4)
Br2 0.01805(17) 0.0483(2) 0.02608(19) -0.00612(16) 0.00051(14) -0.01105(16)
C2 0.0193(17) 0.040(2) 0.0225(18) 0.0014(15) -0.0040(14) -0.0130(16)
C3 0.0255(19) 0.039(2) 0.0259(19) -0.0049(16) -0.0025(15) -0.0115(17)
C4 0.0235(19) 0.037(2) 0.034(2) -0.0007(17) -0.0023(16) -0.0108(17)
C5 0.0249(19) 0.039(2) 0.028(2) 0.0043(16) -0.0043(15) -0.0136(17)
C6 0.0233(18) 0.038(2) 0.0235(18) 0.0073(15) -0.0100(14) -0.0143(16)
C7 0.034(2) 0.040(2) 0.0225(19) 0.0009(16) -0.0035(16) -0.0132(18)
C8 0.037(2) 0.036(2) 0.044(3) -0.0012(19) 0.001(2) -0.0113(19)
C9 0.036(2) 0.042(2) 0.0191(18) 0.0051(16) -0.0068(16) -0.0167(19)
C11 0.0211(17) 0.046(2) 0.0192(17) 0.0006(15) -0.0037(14) -0.0179(17)
C12 0.0172(16) 0.038(2) 0.0202(17) 0.0001(15) -0.0030(13) -0.0116(15)
C20 0.031(2) 0.047(2) 0.0147(16) 0.0046(15) -0.0059(14) -0.0230(18)
C21 0.034(2) 0.050(3) 0.0207(19) 0.0035(17) -0.0069(16) -0.015(2)
C22 0.038(2) 0.050(3) 0.024(2) 0.0106(18) -0.0063(17) -0.017(2)
C23 0.040(3) 0.060(3) 0.028(2) 0.010(2) -0.0051(18) -0.028(2)
C24 0.052(3) 0.063(3) 0.021(2) 0.002(2) 0.0043(19) -0.025(3)
C25 0.038(2) 0.049(3) 0.024(2) 0.0018(18) 0.0015(17) -0.020(2)
C30 0.0278(19) 0.045(2) 0.0147(16) -0.0029(15) -0.0020(14) -0.0167(17)
C31 0.042(2) 0.046(3) 0.026(2) -0.0011(18) -0.0117(18) -0.020(2)
C32 0.060(3) 0.047(3) 0.024(2) -0.0049(18) -0.010(2) -0.024(2)
C33 0.061(3) 0.042(3) 0.026(2) 0.0011(18) -0.003(2) -0.021(2)
C34 0.061(3) 0.047(3) 0.022(2) 0.0009(18) -0.010(2) -0.012(2)
C35 0.045(3) 0.045(2) 0.0154(17) 0.0004(16) -0.0058(16) -0.016(2)
C40 0.0195(17) 0.037(2) 0.0149(15) 0.0064(14) -0.0031(13) -0.0121(15)
C41 0.031(2) 0.039(2) 0.0212(18) 0.0060(16) -0.0001(15) -0.0146(17)
C42 0.040(2) 0.040(2) 0.025(2) 0.0057(17) 0.0005(17) -0.0160(19)
C43 0.042(3) 0.044(3) 0.0217(19) 0.0103(17) -0.0028(17) -0.010(2)
C44 0.044(3) 0.046(3) 0.0168(18) 0.0055(16) -0.0049(17) -0.014(2)
C45 0.030(2) 0.043(2) 0.0177(17) 0.0042(15) -0.0085(15) -0.0139(18)
C50 0.0168(16) 0.036(2) 0.0183(16) 0.0020(14) -0.0026(13) -0.0113(15)
C51 0.0195(17) 0.037(2) 0.0188(16) 0.0007(14) -0.0012(13) -0.0098(15)
C52 0.0262(19) 0.042(2) 0.0206(17) -0.0036(16) -0.0016(14) -0.0118(17)
C53 0.030(2) 0.035(2) 0.030(2) -0.0005(17) -0.0004(16) -0.0095(17)
C54 0.028(2) 0.038(2) 0.030(2) 0.0021(17) 0.0032(16) -0.0133(17)
C55 0.0207(17) 0.036(2) 0.0233(18) 0.0039(15) -0.0004(14) -0.0095(15)
C60 0.065(5) 0.085(6) 0.076(5) 0.024(5) 0.016(4) 0.026(4)
C61 0.057(5) 0.184(12) 0.076(6) -0.033(7) -0.020(4) -0.023(6)
C62 0.094(6) 0.077(5) 0.073(5) -0.019(4) 0.011(5) -0.047(5)
C63 0.058(4) 0.050(3) 0.067(4) 0.015(3) 0.014(3) 0.004(3)
C64 0.072(5) 0.143(8) 0.033(3) 0.023(4) -0.017(3) -0.058(5)
C65 0.115(7) 0.071(5) 0.077(5) -0.036(4) 0.055(5) -0.064(5)
C70 0.070(5) 0.119(7) 0.083(6) -0.040(5) -0.004(4) -0.010(5)
C71 0.067(5) 0.116(7) 0.075(5) -0.047(5) -0.009(4) -0.014(5)
C72 0.065(5) 0.112(7) 0.079(5) -0.039(5) 0.001(4) -0.019(5)
C80 0.047(3) 0.124(6) 0.024(2) 0.000(3) 0.001(2) -0.021(4)
C81 0.031(3) 0.121(6) 0.040(3) -0.006(3) -0.006(2) -0.018(3)
C82 0.029(3) 0.157(8) 0.064(4) -0.038(5) 0.001(3) -0.029(4)
C83 0.034(3) 0.239(13) 0.027(3) -0.026(5) 0.005(2) -0.051(5)
C84 0.041(4) 0.185(10) 0.027(3) 0.014(4) -0.003(3) -0.026(5)
C85 0.047(4) 0.123(7) 0.045(3) 0.005(4) 0.000(3) -0.012(4)

loop_
_atom_type_symbol
_atom_type_description
_atom_type_scat_dispersion_real
_atom_type_scat_dispersion_imag
_atom_type_scat_source
C C 0.0033 0.0016 'International Tables Vol C Tables 4.2.6.8 and 6.1.1.4'
H H 0.0000 0.0000 'International Tables Vol C Tables 4.2.6.8 and 6.1.1.4'
B B 0.0013 0.0007 'International Tables Vol C Tables 4.2.6.8 and 6.1.1.4'
P P 0.1023 0.0942 'International Tables Vol C Tables 4.2.6.8 and 6.1.1.4'
Br Br -0.2901 2.4595 'International Tables Vol C Tables 4.2.6.8 and 6.1.1.4'
Pt Pt -1.7033 8.3905 'International Tables Vol C Tables 4.2.6.8 and 6.1.1.4'

loop_
_geom_angle_atom_site_label_1
_geom_angle_atom_site_label_2
_geom_angle_atom_site_label_3
_geom_angle
_geom_angle_site_symmetry_1
_geom_angle_site_symmetry_3
B1 Pt1 P2 95.57(11) . .
B1 Pt1 P1 176.28(10) . .
P2 Pt1 P1 87.16(3) . .
B1 Pt1 Br2 87.26(11) . .
P2 Pt1 Br2 175.19(3) . .
P1 Pt1 Br2 90.19(3) . .
C30 P1 C11 105.91(19) . .
C30 P1 C20 104.46(19) . .
C11 P1 C20 104.13(19) . .
C30 P1 Pt1 115.44(13) . .
C11 P1 Pt1 106.90(13) . .
C20 P1 Pt1 118.78(13) . .
C1 B1 Br1 119.6(3) . .
C1 B1 Pt1 127.4(3) . .
Br1 B1 Pt1 112.7(2) . .
C2 C1 C6 116.9(4) . .
C2 C1 B1 122.2(3) . .
C6 C1 B1 120.7(4) . .
C50 P2 C40 104.70(18) . .
C50 P2 C12 104.78(18) . .
C40 P2 C12 103.41(17) . .
C50 P2 Pt1 117.08(12) . .
C40 P2 Pt1 116.45(13) . .
C12 P2 Pt1 109.01(13) . .
C3 C2 C1 120.2(4) . .
C3 C2 C7 116.2(4) . .
C1 C2 C7 123.6(4) . .
C4 C3 C2 122.6(4) . .
C4 C3 H3A 118.7 . .
C2 C3 H3A 118.7 . .
C3 C4 C5 117.3(4) . .
C3 C4 C8 121.3(4) . .
C5 C4 C8 121.4(4) . .
C4 C5 C6 122.6(4) . .
C4 C5 H5A 118.7 . .
C6 C5 H5A 118.7 . .
C5 C6 C1 120.2(4) . .
C5 C6 C9 117.8(4) . .
C1 C6 C9 121.9(4) . .
C2 C7 H7A 109.5 . .
C2 C7 H7B 109.5 . .
H7A C7 H7B 109.5 . .
C2 C7 H7C 109.5 . .
H7A C7 H7C 109.5 . .
H7B C7 H7C 109.5 . .
C4 C8 H8A 109.5 . .
C4 C8 H8B 109.5 . .
H8A C8 H8B 109.5 . .
C4 C8 H8C 109.5 . .
H8A C8 H8C 109.5 . .
H8B C8 H8C 109.5 . .
C6 C9 H9A 109.5 . .
C6 C9 H9B 109.5 . .
H9A C9 H9B 109.5 . .
C6 C9 H9C 109.5 . .
H9A C9 H9C 109.5 . .
H9B C9 H9C 109.5 . .
C12 C11 P1 111.7(3) . .
C12 C11 H11A 109.3 . .
P1 C11 H11A 109.3 . .
C12 C11 H11B 109.3 . .
P1 C11 H11B 109.3 . .
H11A C11 H11B 107.9 . .
C11 C12 P2 113.5(3) . .
C11 C12 H12A 108.9 . .
P2 C12 H12A 108.9 . .
C11 C12 H12B 108.9 . .
P2 C12 H12B 108.9 . .
H12A C12 H12B 107.7 . .
C21 C20 C25 110.1(3) . .
C21 C20 P1 112.3(3) . .
C25 C20 P1 112.2(3) . .
C21 C20 H20A 107.3 . .
C25 C20 H20A 107.3 . .
P1 C20 H20A 107.3 . .
C20 C21 C22 111.2(4) . .
C20 C21 H21A 109.4 . .
C22 C21 H21A 109.4 . .
C20 C21 H21B 109.4 . .
C22 C21 H21B 109.4 . .
H21A C21 H21B 108.0 . .
C23 C22 C21 111.5(4) . .
C23 C22 H22A 109.3 . .
C21 C22 H22A 109.3 . .
C23 C22 H22B 109.3 . .
C21 C22 H22B 109.3 . .
H22A C22 H22B 108.0 . .
C24 C23 C22 111.0(4) . .
C24 C23 H23A 109.4 . .
C22 C23 H23A 109.4 . .
C24 C23 H23B 109.4 . .
C22 C23 H23B 109.4 . .
H23A C23 H23B 108.0 . .
C23 C24 C25 111.4(4) . .
C23 C24 H24A 109.3 . .
C25 C24 H24A 109.3 . .
C23 C24 H24B 109.3 . .
C25 C24 H24B 109.3 . .
H24A C24 H24B 108.0 . .
C20 C25 C24 111.5(4) . .
C20 C25 H25A 109.3 . .
C24 C25 H25A 109.3 . .
C20 C25 H25B 109.3 . .
C24 C25 H25B 109.3 . .
H25A C25 H25B 108.0 . .
C31 C30 C35 110.3(4) . .
C31 C30 P1 115.2(3) . .
C35 C30 P1 112.0(3) . .
C31 C30 H30A 106.2 . .
C35 C30 H30A 106.2 . .
P1 C30 H30A 106.2 . .
C32 C31 C30 110.4(4) . .
C32 C31 H31A 109.6 . .
C30 C31 H31A 109.6 . .
C32 C31 H31B 109.6 . .
C30 C31 H31B 109.6 . .
H31A C31 H31B 108.1 . .
C31 C32 C33 111.2(4) . .
C31 C32 H32A 109.4 . .
C33 C32 H32A 109.4 . .
C31 C32 H32B 109.4 . .
C33 C32 H32B 109.4 . .
H32A C32 H32B 108.0 . .
C34 C33 C32 110.9(4) . .
C34 C33 H33A 109.5 . .
C32 C33 H33A 109.5 . .
C34 C33 H33B 109.5 . .
C32 C33 H33B 109.5 . .
H33A C33 H33B 108.0 . .
C33 C34 C35 111.9(4) . .
C33 C34 H34A 109.2 . .
C35 C34 H34A 109.2 . .
C33 C34 H34B 109.2 . .
C35 C34 H34B 109.2 . .
H34A C34 H34B 107.9 . .
C34 C35 C30 110.1(4) . .
C34 C35 H35A 109.6 . .
C30 C35 H35A 109.6 . .
C34 C35 H35B 109.6 . .
C30 C35 H35B 109.6 . .
H35A C35 H35B 108.2 . .
C45 C40 C41 110.7(3) . .
C45 C40 P2 112.6(3) . .
C41 C40 P2 112.1(3) . .
C45 C40 H40A 107.0 . .
C41 C40 H40A 107.0 . .
P2 C40 H40A 107.0 . .
C40 C41 C42 110.5(4) . .
C40 C41 H41A 109.6 . .
C42 C41 H41A 109.6 . .
C40 C41 H41B 109.6 . .
C42 C41 H41B 109.6 . .
H41A C41 H41B 108.1 . .
C43 C42 C41 111.9(4) . .
C43 C42 H42A 109.2 . .
C41 C42 H42A 109.2 . .
C43 C42 H42B 109.2 . .
C41 C42 H42B 109.2 . .
H42A C42 H42B 107.9 . .
C42 C43 C44 110.4(4) . .
C42 C43 H43A 109.6 . .
C44 C43 H43A 109.6 . .
C42 C43 H43B 109.6 . .
C44 C43 H43B 109.6 . .
H43A C43 H43B 108.1 . .
C43 C44 C45 111.1(4) . .
C43 C44 H44A 109.4 . .
C45 C44 H44A 109.4 . .
C43 C44 H44B 109.4 . .
C45 C44 H44B 109.4 . .
H44A C44 H44B 108.0 . .
C40 C45 C44 110.8(3) . .
C40 C45 H45A 109.5 . .
C44 C45 H45A 109.5 . .
C40 C45 H45B 109.5 . .
C44 C45 H45B 109.5 . .
H45A C45 H45B 108.1 . .
C55 C50 C51 110.4(3) . .
C55 C50 P2 111.4(3) . .
C51 C50 P2 114.5(3) . .
C55 C50 H50A 106.7 . .
C51 C50 H50A 106.7 . .
P2 C50 H50A 106.7 . .
C52 C51 C50 110.5(3) . .
C52 C51 H51A 109.5 . .
C50 C51 H51A 109.5 . .
C52 C51 H51B 109.5 . .
C50 C51 H51B 109.5 . .
H51A C51 H51B 108.1 . .
C53 C52 C51 111.2(3) . .
C53 C52 H52A 109.4 . .
C51 C52 H52A 109.4 . .
C53 C52 H52B 109.4 . .
C51 C52 H52B 109.4 . .
H52A C52 H52B 108.0 . .
C52 C53 C54 111.4(4) . .
C52 C53 H53A 109.3 . .
C54 C53 H53A 109.3 . .
C52 C53 H53B 109.3 . .
C54 C53 H53B 109.3 . .
H53A C53 H53B 108.0 . .
C53 C54 C55 111.4(3) . .
C53 C54 H54A 109.3 . .
C55 C54 H54A 109.3 . .
C53 C54 H54B 109.3 . .
C55 C54 H54B 109.3 . .
H54A C54 H54B 108.0 . .
C54 C55 C50 110.9(3) . .
C54 C55 H55A 109.5 . .
C50 C55 H55A 109.5 . .
C54 C55 H55B 109.5 . .
C50 C55 H55B 109.5 . .
H55A C55 H55B 108.0 . .
C61 C60 C65 121.1(8) . .
C61 C60 H60A 119.4 . .
C65 C60 H60A 119.4 . .
C62 C61 C60 122.1(9) . .
C62 C61 H61A 118.9 . .
C60 C61 H61A 118.9 . .
C63 C62 C61 121.1(8) . .
C63 C62 H62A 119.4 . .
C61 C62 H62A 119.4 . .
C62 C63 C64 122.7(7) . .
C62 C63 H63A 118.7 . .
C64 C63 H63A 118.7 . .
C63 C64 C65 116.1(6) . .
C63 C64 H64A 122.0 . .
C65 C64 H64A 122.0 . .
C60 C65 C64 116.7(7) . .
C60 C65 H65A 121.6 . .
C64 C65 H65A 121.6 . .
C71 C70 C72 120.3(9) . 2_665
C71 C70 H70A 119.9 . .
C72 C70 H70A 119.9 2_665 .
C70 C71 C72 119.5(8) . .
C70 C71 H71A 120.2 . .
C72 C71 H71A 120.2 . .
C71 C72 C70 120.2(8) . 2_665
C71 C72 H72A 119.9 . .
C70 C72 H72A 119.9 2_665 .
C81 C80 C85 120.9(6) . .
C81 C80 H80A 119.6 . .
C85 C80 H80A 119.6 . .
C80 C81 C82 120.3(7) . .
C80 C81 H81A 119.8 . .
C82 C81 H81A 119.8 . .
C81 C82 C83 118.1(9) . .
C81 C82 H82A 121.0 . .
C83 C82 H82A 121.0 . .
C84 C83 C82 121.3(7) . .
C84 C83 H83A 119.3 . .
C82 C83 H83A 119.3 . .
C83 C84 C85 120.7(8) . .
C83 C84 H84A 119.7 . .
C85 C84 H84A 119.7 . .
C84 C85 C80 118.6(9) . .
C84 C85 H85A 120.7 . .
C80 C85 H85A 120.7 . .

loop_
_geom_bond_atom_site_label_1
_geom_bond_atom_site_label_2
_geom_bond_distance
_geom_bond_site_symmetry_2
Pt1 B1 2.132(4) .
Pt1 P2 2.2225(10) .
Pt1 P1 2.3632(10) .
Pt1 Br2 2.4954(4) .
Br1 B1 1.978(4) .
P1 C30 1.836(5) .
P1 C11 1.837(4) .
P1 C20 1.854(4) .
B1 C1 1.528(6) .
C1 C2 1.425(6) .
C1 C6 1.425(5) .
P2 C50 1.838(4) .
P2 C40 1.851(4) .
P2 C12 1.852(4) .
C2 C3 1.397(6) .
C2 C7 1.512(5) .
C3 C4 1.383(6) .
C3 H3A 0.9500 .
C4 C5 1.389(6) .
C4 C8 1.505(6) .
C5 C6 1.392(6) .
C5 H5A 0.9500 .
C6 C9 1.496(6) .
C7 H7A 0.9800 .
C7 H7B 0.9800 .
C7 H7C 0.9800 .
C8 H8A 0.9800 .
C8 H8B 0.9800 .
C8 H8C 0.9800 .
C9 H9A 0.9800 .
C9 H9B 0.9800 .
C9 H9C 0.9800 .
C11 C12 1.537(6) .
C11 H11A 0.9900 .
C11 H11B 0.9900 .
C12 H12A 0.9900 .
C12 H12B 0.9900 .
C20 C21 1.528(7) .
C20 C25 1.532(6) .
C20 H20A 1.0000 .
C21 C22 1.533(6) .
C21 H21A 0.9900 .
C21 H21B 0.9900 .
C22 C23 1.522(7) .
C22 H22A 0.9900 .
C22 H22B 0.9900 .
C23 C24 1.505(8) .
C23 H23A 0.9900 .
C23 H23B 0.9900 .
C24 C25 1.533(6) .
C24 H24A 0.9900 .
C24 H24B 0.9900 .
C25 H25A 0.9900 .
C25 H25B 0.9900 .
C30 C31 1.535(6) .
C30 C35 1.542(6) .
C30 H30A 1.0000 .
C31 C32 1.523(7) .
C31 H31A 0.9900 .
C31 H31B 0.9900 .
C32 C33 1.529(6) .
C32 H32A 0.9900 .
C32 H32B 0.9900 .
C33 C34 1.510(7) .
C33 H33A 0.9900 .
C33 H33B 0.9900 .
C34 C35 1.519(7) .
C34 H34A 0.9900 .
C34 H34B 0.9900 .
C35 H35A 0.9900 .
C35 H35B 0.9900 .
C40 C45 1.529(5) .
C40 C41 1.536(6) .
C40 H40A 1.0000 .
C41 C42 1.538(5) .
C41 H41A 0.9900 .
C41 H41B 0.9900 .
C42 C43 1.522(7) .
C42 H42A 0.9900 .
C42 H42B 0.9900 .
C43 C44 1.526(7) .
C43 H43A 0.9900 .
C43 H43B 0.9900 .
C44 C45 1.531(5) .
C44 H44A 0.9900 .
C44 H44B 0.9900 .
C45 H45A 0.9900 .
C45 H45B 0.9900 .
C50 C55 1.535(5) .
C50 C51 1.539(5) .
C50 H50A 1.0000 .
C51 C52 1.528(6) .
C51 H51A 0.9900 .
C51 H51B 0.9900 .
C52 C53 1.520(6) .
C52 H52A 0.9900 .
C52 H52B 0.9900 .
C53 C54 1.523(6) .
C53 H53A 0.9900 .
C53 H53B 0.9900 .
C54 C55 1.527(6) .
C54 H54A 0.9900 .
C54 H54B 0.9900 .
C55 H55A 0.9900 .
C55 H55B 0.9900 .
C60 C61 1.329(15) .
C60 C65 1.350(13) .
C60 H60A 0.9500 .
C61 C62 1.291(14) .
C61 H61A 0.9500 .
C62 C63 1.291(12) .
C62 H62A 0.9500 .
C63 C64 1.368(12) .
C63 H63A 0.9500 .
C64 C65 1.456(13) .
C64 H64A 0.9500 .
C65 H65A 0.9500 .
C70 C71 1.334(12) .
C70 C72 1.412(12) 2_665
C70 H70A 0.9500 .
C71 C72 1.372(12) .
C71 H71A 0.9500 .
C72 C70 1.412(12) 2_665
C72 H72A 0.9500 .
C80 C81 1.342(11) .
C80 C85 1.395(10) .
C80 H80A 0.9500 .
C81 C82 1.381(9) .
C81 H81A 0.9500 .
C82 C83 1.402(13) .
C82 H82A 0.9500 .
C83 C84 1.323(14) .
C83 H83A 0.9500 .
C84 C85 1.375(11) .
C84 H84A 0.9500 .
C85 H85A 0.9500 .

loop_
_geom_torsion_atom_site_label_1
_geom_torsion_atom_site_label_2
_geom_torsion_atom_site_label_3
_geom_torsion_atom_site_label_4
_geom_torsion
_geom_torsion_site_symmetry_1
_geom_torsion_site_symmetry_4
P2 Pt1 P1 C30 125.86(14) . .
Br2 Pt1 P1 C30 -50.13(14) . .
P2 Pt1 P1 C11 8.35(15) . .
Br2 Pt1 P1 C11 -167.64(15) . .
P2 Pt1 P1 C20 -108.91(18) . .
Br2 Pt1 P1 C20 75.10(17) . .
P2 Pt1 B1 C1 73.8(3) . .
Br2 Pt1 B1 C1 -110.1(3) . .
P2 Pt1 B1 Br1 -112.63(16) . .
Br2 Pt1 B1 Br1 63.47(16) . .
Br1 B1 C1 C2 52.2(5) . .
Pt1 B1 C1 C2 -134.6(3) . .
Br1 B1 C1 C6 -132.2(3) . .
Pt1 B1 C1 C6 41.0(5) . .
B1 Pt1 P2 C50 -49.21(17) . .
P1 Pt1 P2 C50 128.26(14) . .
B1 Pt1 P2 C40 75.72(18) . .
P1 Pt1 P2 C40 -106.81(15) . .
B1 Pt1 P2 C12 -167.83(17) . .
P1 Pt1 P2 C12 9.63(14) . .
C6 C1 C2 C3 -4.6(5) . .
B1 C1 C2 C3 171.2(4) . .
C6 C1 C2 C7 174.7(4) . .
B1 C1 C2 C7 -9.5(6) . .
C1 C2 C3 C4 2.5(6) . .
C7 C2 C3 C4 -176.8(4) . .
C2 C3 C4 C5 0.8(6) . .
C2 C3 C4 C8 -179.6(4) . .
C3 C4 C5 C6 -1.9(6) . .
C8 C4 C5 C6 178.5(4) . .
C4 C5 C6 C1 -0.3(6) . .
C4 C5 C6 C9 178.8(4) . .
C2 C1 C6 C5 3.5(6) . .
B1 C1 C6 C5 -172.3(4) . .
C2 C1 C6 C9 -175.6(4) . .
B1 C1 C6 C9 8.6(6) . .
C30 P1 C11 C12 -152.4(3) . .
C20 P1 C11 C12 97.8(3) . .
Pt1 P1 C11 C12 -28.8(3) . .
P1 C11 C12 P2 38.7(3) . .
C50 P2 C12 C11 -156.9(3) . .
C40 P2 C12 C11 93.7(3) . .
Pt1 P2 C12 C11 -30.8(3) . .
C30 P1 C20 C21 177.2(3) . .
C11 P1 C20 C21 -71.8(3) . .
Pt1 P1 C20 C21 46.9(3) . .
C30 P1 C20 C25 52.6(3) . .
C11 P1 C20 C25 163.5(3) . .
Pt1 P1 C20 C25 -77.8(3) . .
C25 C20 C21 C22 -55.3(5) . .
P1 C20 C21 C22 179.0(3) . .
C20 C21 C22 C23 55.9(5) . .
C21 C22 C23 C24 -55.8(5) . .
C22 C23 C24 C25 55.6(6) . .
C21 C20 C25 C24 55.4(5) . .
P1 C20 C25 C24 -178.8(3) . .
C23 C24 C25 C20 -56.1(5) . .
C11 P1 C30 C31 -54.5(3) . .
C20 P1 C30 C31 55.1(3) . .
Pt1 P1 C30 C31 -172.6(3) . .
C11 P1 C30 C35 72.7(3) . .
C20 P1 C30 C35 -177.7(3) . .
Pt1 P1 C30 C35 -45.4(3) . .
C35 C30 C31 C32 57.2(5) . .
P1 C30 C31 C32 -174.7(3) . .
C30 C31 C32 C33 -56.5(5) . .
C31 C32 C33 C34 55.7(6) . .
C32 C33 C34 C35 -56.0(6) . .
C33 C34 C35 C30 56.8(5) . .
C31 C30 C35 C34 -57.0(5) . .
P1 C30 C35 C34 173.2(3) . .
C50 P2 C40 C45 55.6(3) . .
C12 P2 C40 C45 165.1(3) . .
Pt1 P2 C40 C45 -75.4(3) . .
C50 P2 C40 C41 -178.8(3) . .
C12 P2 C40 C41 -69.3(3) . .
Pt1 P2 C40 C41 50.2(3) . .
C45 C40 C41 C42 -55.7(4) . .
P2 C40 C41 C42 177.7(3) . .
C40 C41 C42 C43 55.7(5) . .
C41 C42 C43 C44 -55.9(5) . .
C42 C43 C44 C45 56.5(5) . .
C41 C40 C45 C44 56.8(5) . .
P2 C40 C45 C44 -176.9(3) . .
C43 C44 C45 C40 -57.3(5) . .
C40 P2 C50 C55 174.9(3) . .
C12 P2 C50 C55 66.4(3) . .
Pt1 P2 C50 C55 -54.4(3) . .
C40 P2 C50 C51 48.8(3) . .
C12 P2 C50 C51 -59.7(3) . .
Pt1 P2 C50 C51 179.4(2) . .
C55 C50 C51 C52 56.9(4) . .
P2 C50 C51 C52 -176.4(3) . .
C50 C51 C52 C53 -56.7(4) . .
C51 C52 C53 C54 55.9(5) . .
C52 C53 C54 C55 -55.3(5) . .
C53 C54 C55 C50 55.6(5) . .
C51 C50 C55 C54 -56.4(4) . .
P2 C50 C55 C54 175.2(3) . .
C65 C60 C61 C62 1.5(15) . .
C60 C61 C62 C63 1.1(15) . .
C61 C62 C63 C64 -3.6(13) . .
C62 C63 C64 C65 3.4(10) . .
C61 C60 C65 C64 -1.4(12) . .
C63 C64 C65 C60 -0.9(9) . .
C72 C70 C71 C72 -2.6(16) 2_665 .
C70 C71 C72 C70 2.6(16) . 2_665
C85 C80 C81 C82 0.8(10) . .
C80 C81 C82 C83 -1.6(9) . .
C81 C82 C83 C84 3.1(10) . .
C82 C83 C84 C85 -3.5(11) . .
C83 C84 C85 C80 2.5(11) . .
C81 C80 C85 C84 -1.1(11) . .
